data_4311966
loop_
_publ_author_name
'Monica Baldini'
'Marisa Belicchi-Ferrari'
'Franco Bisceglie'
'Pier Paolo Dall'Aglio'
'Giorgio Pelosi'
'Silvana Pinelli'
'Pieralberto Tarasconi'

_publ_section_title
;
 Copper(II) Complexes with Substituted Thiosemicarbazones of
 \a-Ketoglutaric Acid: Synthesis, X-ray Structures, DNA Binding Studies,
 and Nuclease and Biological Activity
;
_journal_name_full 'Inorganic Chemistry'
_journal_page_first 7170
_journal_page_last 7179
_journal_paper_doi 10.1021/ic049883b
_journal_volume 43
_journal_year 2004
_chemical_formula_sum 'C7 H15 Cu N3 O7 S'
_chemical_formula_weight 348.82
_chemical_melting_point 202
_chemical_name_systematic
;
catena-[1-(mu!2$alphaketoglutarato-O,O')-4-methylthiosemicarbazoneaqua]
copper(II) dihydrate
;
_space_group_IT_number 2
_symmetry_space_group_name_Hall '-P 1'
_symmetry_space_group_name_H-M 'P -1'
_atom_sites_solution_hydrogens geom
_atom_sites_solution_primary direct
_atom_sites_solution_secondary difmap
_cell_angle_alpha 111.00(2)
_cell_angle_beta 118.68(2)
_cell_angle_gamma 71.49(2)
_cell_formula_units_Z 2
_cell_length_a 8.993(2)
_cell_length_b 9.749(3)
_cell_length_c 8.919(3)
_cell_measurement_temperature 293(2)
_cell_volume 630.3(3)
_computing_structure_refinement 'SHELXL-97 (Sheldrick, 1997)'
_diffrn_ambient_temperature 293(2)
_diffrn_measured_fraction_theta_full 0.998
_diffrn_measured_fraction_theta_max 0.998
_diffrn_radiation_monochromator graphite
_diffrn_radiation_source 'fine-focus sealed tube'
_diffrn_radiation_type MoK\a
_diffrn_radiation_wavelength 0.71069
_diffrn_reflns_av_R_equivalents 0.0000
_diffrn_reflns_av_sigmaI/netI 0.0523
_diffrn_reflns_limit_h_max 12
_diffrn_reflns_limit_h_min -12
_diffrn_reflns_limit_k_max 12
_diffrn_reflns_limit_k_min -12
_diffrn_reflns_limit_l_max 12
_diffrn_reflns_limit_l_min 0
_diffrn_reflns_number 3680
_diffrn_reflns_theta_full 30.01
_diffrn_reflns_theta_max 30.00
_diffrn_reflns_theta_min 3.00
_exptl_absorpt_coefficient_mu 1.932
_exptl_crystal_density_diffrn 1.838
_exptl_crystal_density_method 'not measured'
_exptl_crystal_F_000 358
_refine_diff_density_max 0.753
_refine_diff_density_min -2.244
_refine_diff_density_rms 0.133
_refine_ls_extinction_method none
_refine_ls_goodness_of_fit_ref 1.412
_refine_ls_hydrogen_treatment mixed
_refine_ls_matrix_type full
_refine_ls_number_parameters 179
_refine_ls_number_reflns 3680
_refine_ls_number_restraints 0
_refine_ls_restrained_S_all 1.412
_refine_ls_R_factor_all 0.0716
_refine_ls_R_factor_gt 0.0485
_refine_ls_shift/su_max 11.250
_refine_ls_shift/su_mean 0.379
_refine_ls_structure_factor_coef Fsqd
_refine_ls_weighting_details 'calc w=1/[\s^2^(Fo^2^)+(0.0521P)^2^+0.0000P] where P=(Fo^2^+2Fc^2^)/3'
_refine_ls_weighting_scheme calc
_refine_ls_wR_factor_gt 0.1406
_refine_ls_wR_factor_ref 0.1464
_reflns_number_gt 2619
_reflns_number_total 3680
_reflns_threshold_expression >2sigma(I)
_cod_data_source_file ic049883bsi20040729_123239_3.cif
_cod_data_source_block 9
_cod_original_cell_volume 630.3(2)
_cod_database_code 4311966

loop_
_symmetry_equiv_pos_as_xyz
'x, y, z'
'-x, -y, -z'

loop_
_atom_site_label
_atom_site_type_symbol
_atom_site_fract_x
_atom_site_fract_y
_atom_site_fract_z
_atom_site_U_iso_or_equiv
_atom_site_adp_type
_atom_site_occupancy
_atom_site_symmetry_multiplicity
_atom_site_calc_flag
_atom_site_refinement_flags
_atom_site_disorder_assembly
_atom_site_disorder_group
Cu1 Cu 0.13390(7) 0.23250(7) -0.13360(8) 0.0238(2) Uani 1 1 d . . .
S1 S -0.00864(16) 0.36855(14) -0.34377(17) 0.0287(3) Uani 1 1 d . . .
O1 O 0.2064(4) 0.1449(4) 0.0669(5) 0.0285(8) Uani 1 1 d . . .
O2 O 0.0937(5) 0.1037(5) 0.2186(5) 0.0380(9) Uani 1 1 d . . .
O3 O -0.6420(4) 0.1912(4) -0.1322(5) 0.0384(10) Uani 1 1 d . . .
O4 O -0.5502(5) 0.3881(4) 0.0858(5) 0.0385(10) Uani 1 1 d . . .
O1W O 0.0913(6) -0.0003(4) -0.3215(5) 0.0335(9) Uani 1 1 d . . .
O2W O 0.4241(7) -0.1617(7) -0.3226(8) 0.0789(18) Uani 1 1 d . . .
O3W1 O -0.3905(13) 0.0512(12) -0.4607(13) 0.078(3) Uiso 0.50 1 d P . .
O3W2 O -0.4169(12) 0.0047(12) -0.4478(13) 0.075(2) Uiso 0.50 1 d P . .
N1 N -0.3061(5) 0.5525(5) -0.3695(6) 0.0282(9) Uani 1 1 d . . .
H1 H -0.3885 0.5922 -0.3355 0.034 Uiso 1 1 calc R . .
N2 N -0.2003(5) 0.4159(4) -0.1681(5) 0.0246(9) Uani 1 1 d . . .
H2 H -0.2894 0.4551 -0.1449 0.030 Uiso 1 1 calc R . .
N3 N -0.0706(4) 0.3157(4) -0.0815(5) 0.0196(8) Uani 1 1 d . . .
C1 C -0.1829(6) 0.4513(5) -0.2925(6) 0.0224(9) Uani 1 1 d . . .
C2 C -0.0757(5) 0.2720(5) 0.0356(6) 0.0196(9) Uani 1 1 d . . .
C3 C 0.0869(6) 0.1638(5) 0.1147(6) 0.0233(10) Uani 1 1 d . . .
C4 C -0.2237(6) 0.3145(5) 0.0863(6) 0.0222(9) Uani 1 1 d . . .
H4A H -0.2707 0.4199 0.0939 0.027 Uiso 1 1 calc R . .
H4B H -0.1838 0.2972 0.2012 0.027 Uiso 1 1 calc R . .
C5 C -0.3638(6) 0.2226(5) -0.0501(7) 0.0267(11) Uani 1 1 d . . .
H5A H -0.3878 0.2267 -0.1668 0.032 Uiso 1 1 calc R . .
H5B H -0.3202 0.1192 -0.0439 0.032 Uiso 1 1 calc R . .
C6 C -0.5301(6) 0.2733(5) -0.0272(7) 0.0227(10) Uani 1 1 d . . .
C7 C -0.3114(8) 0.6012(7) -0.5083(7) 0.0377(13) Uani 1 1 d . . .
H7A H -0.4124 0.6755 -0.5442 0.057 Uiso 1 1 calc R . .
H7B H -0.3147 0.5174 -0.6074 0.057 Uiso 1 1 calc R . .
H7C H -0.2106 0.6429 -0.4651 0.057 Uiso 1 1 calc R . .
H11 H 0.041(10) -0.031(9) -0.293(10) 0.07(3) Uiso 1 1 d . . .
H10 H 0.188(13) -0.051(10) -0.303(12) 0.12(3) Uiso 1 1 d . . .

loop_
_atom_site_aniso_label
_atom_site_aniso_U_11
_atom_site_aniso_U_22
_atom_site_aniso_U_33
_atom_site_aniso_U_23
_atom_site_aniso_U_13
_atom_site_aniso_U_12
Cu1 0.0125(3) 0.0271(3) 0.0326(4) 0.0012(2) 0.0143(2) -0.0036(2)
S1 0.0264(6) 0.0311(7) 0.0369(7) 0.0057(5) 0.0232(6) -0.0019(5)
O1 0.0153(16) 0.0343(19) 0.036(2) 0.0083(16) 0.0133(15) -0.0010(14)
O2 0.029(2) 0.047(2) 0.043(2) 0.022(2) 0.0151(18) 0.0002(17)
O3 0.0157(17) 0.044(2) 0.055(2) -0.0029(19) 0.0227(17) -0.0088(15)
O4 0.0232(18) 0.037(2) 0.051(2) -0.0033(18) 0.0255(18) 0.0001(16)
O1W 0.037(2) 0.031(2) 0.034(2) 0.0016(17) 0.0166(19) -0.0114(18)
O2W 0.051(3) 0.072(4) 0.083(4) 0.009(3) 0.021(3) 0.004(3)
N1 0.026(2) 0.029(2) 0.031(2) 0.0066(18) 0.0159(19) 0.0006(17)
N2 0.0159(18) 0.028(2) 0.033(2) 0.0089(18) 0.0169(17) 0.0043(15)
N3 0.0103(16) 0.0221(19) 0.026(2) 0.0032(16) 0.0103(15) -0.0013(14)
C1 0.020(2) 0.021(2) 0.024(2) -0.0019(18) 0.0121(19) -0.0058(18)
C2 0.0123(19) 0.021(2) 0.024(2) 0.0001(18) 0.0093(17) -0.0051(16)
C3 0.015(2) 0.024(2) 0.026(2) 0.0010(19) 0.0073(18) -0.0042(17)
C4 0.015(2) 0.027(2) 0.028(2) 0.0039(19) 0.0138(19) -0.0033(17)
C5 0.014(2) 0.026(2) 0.042(3) 0.000(2) 0.019(2) -0.0031(18)
C6 0.014(2) 0.025(2) 0.033(3) 0.009(2) 0.0145(19) 0.0010(17)
C7 0.041(3) 0.039(3) 0.034(3) 0.011(2) 0.017(3) -0.003(3)

loop_
_atom_type_symbol
_atom_type_description
_atom_type_scat_dispersion_real
_atom_type_scat_dispersion_imag
_atom_type_scat_source
C C 0.0033 0.0016 'International Tables Vol C Tables 4.2.6.8 and 6.1.1.4'
H H 0.0000 0.0000 'International Tables Vol C Tables 4.2.6.8 and 6.1.1.4'
N N 0.0061 0.0033 'International Tables Vol C Tables 4.2.6.8 and 6.1.1.4'
O O 0.0106 0.0060 'International Tables Vol C Tables 4.2.6.8 and 6.1.1.4'
S S 0.1246 0.1234 'International Tables Vol C Tables 4.2.6.8 and 6.1.1.4'
Cu Cu 0.3201 1.2651 'International Tables Vol C Tables 4.2.6.8 and 6.1.1.4'

loop_
_geom_angle_atom_site_label_1
_geom_angle_atom_site_label_2
_geom_angle_atom_site_label_3
_geom_angle
_geom_angle_site_symmetry_1
_geom_angle_site_symmetry_3
_geom_angle_publ_flag
O3 Cu1 N3 165.26(16) 1_655 . ?
O3 Cu1 O1 96.31(16) 1_655 . ?
N3 Cu1 O1 80.28(15) . . ?
O3 Cu1 S1 97.59(13) 1_655 . ?
N3 Cu1 S1 84.77(12) . . ?
O1 Cu1 S1 164.87(10) . . ?
O3 Cu1 O1W 88.57(17) 1_655 . ?
N3 Cu1 O1W 105.58(16) . . ?
O1 Cu1 O1W 88.50(15) . . ?
S1 Cu1 O1W 97.78(12) . . ?
C1 S1 Cu1 96.25(17) . . ?
C3 O1 Cu1 114.0(3) . . ?
C6 O3 Cu1 122.9(3) . 1_455 ?
O3W2 O3W1 O3W2 46.4(16) . 2_454 ?
O3W1 O3W2 O3W2 113(2) . 2_454 ?
O3W1 O3W2 O3W1 133.6(16) . 2_454 ?
O3W2 O3W2 O3W1 20.2(6) 2_454 2_454 ?
C1 N1 C7 124.0(4) . . ?
C1 N2 N3 117.3(4) . . ?
C2 N3 N2 122.5(4) . . ?
C2 N3 Cu1 117.4(3) . . ?
N2 N3 Cu1 120.2(3) . . ?
N1 C1 N2 116.3(4) . . ?
N1 C1 S1 122.4(4) . . ?
N2 C1 S1 121.3(4) . . ?
N3 C2 C4 125.7(4) . . ?
N3 C2 C3 111.7(4) . . ?
C4 C2 C3 122.6(4) . . ?
O2 C3 O1 125.8(4) . . ?
O2 C3 C2 118.6(4) . . ?
O1 C3 C2 115.6(4) . . ?
C2 C4 C5 110.3(4) . . ?
C6 C5 C4 114.4(4) . . ?
O4 C6 O3 125.0(4) . . ?
O4 C6 C5 120.5(4) . . ?
O3 C6 C5 114.5(4) . . ?

loop_
_geom_bond_atom_site_label_1
_geom_bond_atom_site_label_2
_geom_bond_distance
_geom_bond_site_symmetry_2
_geom_bond_publ_flag
Cu1 O3 1.920(3) 1_655 ?
Cu1 N3 1.964(3) . ?
Cu1 O1 1.994(4) . ?
Cu1 S1 2.3048(17) . ?
Cu1 O1W 2.306(4) . ?
S1 C1 1.713(4) . ?
O1 C3 1.276(5) . ?
O2 C3 1.232(6) . ?
O3 C6 1.265(6) . ?
O3 Cu1 1.920(3) 1_455 ?
O4 C6 1.240(6) . ?
O3W1 O3W2 0.638(12) . ?
O3W1 O3W2 1.698(13) 2_454 ?
O3W2 O3W2 1.341(19) 2_454 ?
O3W2 O3W1 1.698(13) 2_454 ?
N1 C1 1.317(6) . ?
N1 C7 1.453(7) . ?
N2 C1 1.360(6) . ?
N2 N3 1.365(5) . ?
N3 C2 1.285(6) . ?
C2 C4 1.497(6) . ?
C2 C3 1.521(6) . ?
C4 C5 1.528(6) . ?
C5 C6 1.509(6) . ?
